data_1520517
loop_
_publ_author_name
'Chang, Meng-Yang'
'Cheng, Yu-Chieh'
'Lu, Yi-Ju'

_publ_section_title
;
 Synthesis of Substituted Benzenes via Bi(OTf)3-Mediated Intramolecular
 Carbonyl Allylation of \a-Prenyl or \a-Geranyl \b-Arylketosulfones.
;
_journal_issue 12
_journal_name_full 'Organic letters'
_journal_page_first 3142
_journal_page_last 3145
_journal_paper_doi 10.1021/acs.orglett.5b01461
_journal_volume 17
_journal_year 2015
_chemical_absolute_configuration rm
_chemical_formula_sum 'C19 H19 F O'
_chemical_formula_weight 282.34
_space_group_crystal_system orthorhombic
_space_group_IT_number 19
_space_group_name_Hall 'P 2ac 2ab'
_space_group_name_H-M_alt 'P 21 21 21'
_symmetry_space_group_name_Hall 'P 2ac 2ab'
_symmetry_space_group_name_H-M 'P 21 21 21'
_atom_sites_solution_hydrogens geom
_audit_creation_method SHELXL-2014/6
_cell_angle_alpha 90
_cell_angle_beta 90
_cell_angle_gamma 90
_cell_formula_units_Z 4
_cell_length_a 8.4903(10)
_cell_length_b 9.6656(11)
_cell_length_c 18.663(2)
_cell_measurement_reflns_used 3203
_cell_measurement_temperature 100(2)
_cell_measurement_theta_max 26.0550
_cell_measurement_theta_min 2.6356
_cell_volume 1531.6(3)
_computing_cell_refinement 'SAINT V8.34A (Bruker AXS Inc., 2013)'
_computing_data_collection 'APEX2 (Bruker AXS, 2010)'
_computing_data_reduction 'SAINT V8.34A (Bruker AXS Inc., 2013)'
_computing_molecular_graphics 'SHELXTL (Sheldrick, 2008)'
_computing_publication_material SHELXTL
_computing_structure_refinement 'SHELXL-2014/6 (Sheldrick, 2014)'
_diffrn_ambient_temperature 100(2)
_diffrn_detector_area_resol_mean 8.3333
_diffrn_measured_fraction_theta_full 0.999
_diffrn_measured_fraction_theta_max 0.996
_diffrn_measurement_device_type 'Bruker APEX-II CCD'
_diffrn_measurement_method '\f and \w scans'
_diffrn_radiation_type MoK\a
_diffrn_radiation_wavelength 0.71073
_diffrn_reflns_av_R_equivalents 0.0414
_diffrn_reflns_av_unetI/netI 0.0391
_diffrn_reflns_laue_measured_fraction_full 0.999
_diffrn_reflns_laue_measured_fraction_max 0.996
_diffrn_reflns_limit_h_max 9
_diffrn_reflns_limit_h_min -10
_diffrn_reflns_limit_k_max 12
_diffrn_reflns_limit_k_min -8
_diffrn_reflns_limit_l_max 23
_diffrn_reflns_limit_l_min -23
_diffrn_reflns_number 12649
_diffrn_reflns_point_group_measured_fraction_full 1.000
_diffrn_reflns_point_group_measured_fraction_max 0.996
_diffrn_reflns_theta_full 25.242
_diffrn_reflns_theta_max 26.465
_diffrn_reflns_theta_min 2.182
_exptl_absorpt_coefficient_mu 0.082
_exptl_absorpt_correction_T_max 0.9485
_exptl_absorpt_correction_T_min 0.8423
_exptl_absorpt_correction_type multi-scan
_exptl_absorpt_process_details 'SADABS V2014/4 (Bruker AXS Inc.)'
_exptl_crystal_colour Colorless
_exptl_crystal_density_diffrn 1.224
_exptl_crystal_density_meas ?
_exptl_crystal_density_method 'not measured'
_exptl_crystal_description Tabullar
_exptl_crystal_F_000 600
_exptl_crystal_size_max 0.20
_exptl_crystal_size_mid 0.20
_exptl_crystal_size_min 0.10
_refine_diff_density_max 0.141
_refine_diff_density_min -0.171
_refine_diff_density_rms 0.034
_refine_ls_abs_structure_details
;
 Refined as an inversion twin.
;
_refine_ls_abs_structure_Flack -0.1(11)
_refine_ls_extinction_method none
_refine_ls_goodness_of_fit_ref 1.034
_refine_ls_hydrogen_treatment constr
_refine_ls_matrix_type full
_refine_ls_number_parameters 193
_refine_ls_number_reflns 3150
_refine_ls_number_restraints 0
_refine_ls_restrained_S_all 1.034
_refine_ls_R_factor_all 0.0455
_refine_ls_R_factor_gt 0.0346
_refine_ls_shift/su_max 0.000
_refine_ls_shift/su_mean 0.000
_refine_ls_structure_factor_coef Fsqd
_refine_ls_weighting_details 'w=1/[\s^2^(Fo^2^)+(0.0379P)^2^+0.1046P] where P=(Fo^2^+2Fc^2^)/3'
_refine_ls_weighting_scheme calc
_refine_ls_wR_factor_gt 0.0738
_refine_ls_wR_factor_ref 0.0781
_reflns_Friedel_coverage 0.728
_reflns_friedel_fraction_full 1.000
_reflns_friedel_fraction_max 0.995
_reflns_number_gt 2726
_reflns_number_total 3150
_reflns_threshold_expression 'I > 2\s(I)'
_cod_data_source_file ol5b01461_si_005.cif
_cod_data_source_block mo_150341LT_0m
_cod_depositor_comments
;
The following automatic conversions were performed:

'_exptl_crystal_density_meas' value 'not measured' was changed to '?'
- the value is perceived as not measured.

Automatic conversion script
Id: cif_fix_values 3271 2015-04-21 07:52:19Z andrius 

 Adding full bibliography for 1520513--1520517.cif.
;
_cod_database_code 1520517
_shelx_space_group_comment
;
The symmetry employed for this shelxl refinement is uniquely defined
by the following loop, which should always be used as a source of
symmetry information in preference to the above space-group names.
They are only intended as comments.
;
_shelxl_version_number 2014/6

loop_
_space_group_symop_operation_xyz
'x, y, z'
'x+1/2, -y+1/2, -z'
'-x, y+1/2, -z+1/2'
'-x+1/2, -y, z+1/2'

loop_
_atom_site_label
_atom_site_type_symbol
_atom_site_fract_x
_atom_site_fract_y
_atom_site_fract_z
_atom_site_U_iso_or_equiv
_atom_site_adp_type
_atom_site_occupancy
_atom_site_site_symmetry_order
_atom_site_calc_flag
_atom_site_refinement_flags_posn
_atom_site_refinement_flags_adp
F1 F 0.80527(15) 0.09340(15) 1.01058(7) 0.0387(4) Uani 1 1 d . .
O1 O 0.33995(17) 0.23629(14) 0.76070(7) 0.0242(3) Uani 1 1 d . .
C1 C -0.1079(3) 0.0554(3) 0.67040(14) 0.0355(6) Uani 1 1 d . .
H8 H -0.0820 0.1506 0.6841 0.053 Uiso 1 1 calc R U
H1 H -0.1864 0.0181 0.7037 0.053 Uiso 1 1 calc R U
H9 H -0.1506 0.0546 0.6216 0.053 Uiso 1 1 calc R U
C2 C 0.0415(2) -0.0338(2) 0.67322(12) 0.0232(5) Uani 1 1 d . .
C3 C 0.0956(2) -0.0425(2) 0.75158(12) 0.0246(5) Uani 1 1 d . .
H14 H 0.0903 0.0508 0.7733 0.029 Uiso 1 1 calc R U
H13 H 0.0224 -0.1033 0.7784 0.029 Uiso 1 1 calc R U
C4 C 0.2622(2) -0.0982(2) 0.75927(11) 0.0231(5) Uani 1 1 d . .
H16 H 0.2696 -0.1904 0.7364 0.028 Uiso 1 1 calc R U
H15 H 0.2884 -0.1086 0.8107 0.028 Uiso 1 1 calc R U
C5 C 0.3800(2) 0.0019(2) 0.72355(10) 0.0187(4) Uani 1 1 d . .
H17 H 0.4829 -0.0475 0.7185 0.022 Uiso 1 1 calc R U
C6 C 0.4052(2) 0.1257(2) 0.77275(11) 0.0191(4) Uani 1 1 d . .
C7 C 0.5087(2) 0.1103(2) 0.83690(10) 0.0199(4) Uani 1 1 d . .
C8 C 0.6044(2) -0.0057(2) 0.84832(11) 0.0233(5) Uani 1 1 d . .
H18 H 0.6009 -0.0809 0.8156 0.028 Uiso 1 1 calc R U
C9 C 0.7044(2) -0.0116(2) 0.90704(11) 0.0264(5) Uani 1 1 d . .
H19 H 0.7695 -0.0900 0.9151 0.032 Uiso 1 1 calc R U
C10 C 0.7068(2) 0.0992(2) 0.95340(11) 0.0262(5) Uani 1 1 d . .
C11 C 0.5135(3) 0.2187(2) 0.88645(11) 0.0225(5) Uani 1 1 d . .
H3 H 0.4468 0.2966 0.8799 0.027 Uiso 1 1 calc R U
C12 C 0.6135(3) 0.2146(2) 0.94470(11) 0.0259(5) Uani 1 1 d . .
H2 H 0.6179 0.2891 0.9778 0.031 Uiso 1 1 calc R U
C13 C 0.1706(2) 0.0275(2) 0.62583(11) 0.0204(4) Uani 1 1 d . .
C14 C 0.3261(2) 0.04497(19) 0.64949(11) 0.0184(4) Uani 1 1 d . .
C15 C 0.4386(2) 0.0988(2) 0.60262(11) 0.0225(5) Uani 1 1 d . .
H7 H 0.5437 0.1109 0.6189 0.027 Uiso 1 1 calc R U
C16 C 0.4008(3) 0.1348(2) 0.53315(12) 0.0269(5) Uani 1 1 d . .
H6 H 0.4790 0.1719 0.5022 0.032 Uiso 1 1 calc R U
C17 C 0.2484(3) 0.1164(2) 0.50902(12) 0.0283(5) Uani 1 1 d . .
H5 H 0.2212 0.1400 0.4612 0.034 Uiso 1 1 calc R U
C18 C 0.1356(3) 0.0634(2) 0.55493(12) 0.0264(5) Uani 1 1 d . .
H4 H 0.0312 0.0511 0.5378 0.032 Uiso 1 1 calc R U
C19 C 0.0011(3) -0.1797(2) 0.64570(13) 0.0291(5) Uani 1 1 d . .
H12 H -0.0268 -0.1748 0.5948 0.044 Uiso 1 1 calc R U
H10 H -0.0881 -0.2167 0.6729 0.044 Uiso 1 1 calc R U
H11 H 0.0926 -0.2404 0.6518 0.044 Uiso 1 1 calc R U

loop_
_atom_site_aniso_label
_atom_site_aniso_U_11
_atom_site_aniso_U_22
_atom_site_aniso_U_33
_atom_site_aniso_U_23
_atom_site_aniso_U_13
_atom_site_aniso_U_12
F1 0.0379(8) 0.0461(9) 0.0319(8) -0.0032(6) -0.0139(6) -0.0008(7)
O1 0.0254(8) 0.0185(8) 0.0286(8) 0.0003(6) 0.0007(6) 0.0025(7)
C1 0.0197(10) 0.0365(14) 0.0504(15) -0.0005(12) 0.0022(11) 0.0048(10)
C2 0.0165(9) 0.0237(11) 0.0294(12) -0.0007(9) 0.0030(9) -0.0012(9)
C3 0.0221(10) 0.0229(11) 0.0287(12) -0.0010(9) 0.0082(10) -0.0047(9)
C4 0.0256(11) 0.0195(10) 0.0241(11) 0.0022(9) 0.0010(9) -0.0035(9)
C5 0.0170(9) 0.0176(10) 0.0216(10) 0.0004(8) -0.0002(8) 0.0009(8)
C6 0.0147(9) 0.0189(11) 0.0237(11) 0.0006(8) 0.0048(8) -0.0013(9)
C7 0.0205(10) 0.0193(10) 0.0199(10) 0.0011(8) 0.0047(8) -0.0037(9)
C8 0.0239(10) 0.0209(11) 0.0249(11) -0.0026(9) 0.0011(9) -0.0010(9)
C9 0.0247(11) 0.0259(12) 0.0287(12) 0.0016(10) -0.0020(9) 0.0017(10)
C10 0.0261(11) 0.0327(12) 0.0196(11) 0.0022(9) -0.0047(9) -0.0077(10)
C11 0.0258(11) 0.0195(11) 0.0222(11) 0.0025(8) 0.0054(9) -0.0021(9)
C12 0.0321(12) 0.0233(11) 0.0222(11) -0.0044(9) 0.0039(9) -0.0070(10)
C13 0.0191(9) 0.0163(10) 0.0258(11) -0.0006(8) 0.0016(8) 0.0015(9)
C14 0.0177(9) 0.0139(10) 0.0237(11) -0.0015(8) 0.0012(8) 0.0026(8)
C15 0.0198(10) 0.0217(11) 0.0260(12) -0.0007(9) 0.0017(8) 0.0013(9)
C16 0.0291(11) 0.0267(12) 0.0249(12) 0.0041(9) 0.0079(10) 0.0006(10)
C17 0.0352(12) 0.0273(12) 0.0223(12) 0.0038(10) -0.0019(10) 0.0042(11)
C18 0.0229(11) 0.0246(12) 0.0317(12) 0.0003(10) -0.0060(9) -0.0003(9)
C19 0.0238(11) 0.0275(12) 0.0362(12) -0.0013(10) 0.0020(10) -0.0075(9)

loop_
_atom_type_symbol
_atom_type_description
_atom_type_scat_dispersion_real
_atom_type_scat_dispersion_imag
_atom_type_scat_source
C C 0.0033 0.0016 'International Tables Vol C Tables 4.2.6.8 and 6.1.1.4'
H H 0.0000 0.0000 'International Tables Vol C Tables 4.2.6.8 and 6.1.1.4'
O O 0.0106 0.0060 'International Tables Vol C Tables 4.2.6.8 and 6.1.1.4'
F F 0.0171 0.0103 'International Tables Vol C Tables 4.2.6.8 and 6.1.1.4'

loop_
_geom_angle_atom_site_label_1
_geom_angle_atom_site_label_2
_geom_angle_atom_site_label_3
_geom_angle
C2 C1 H8 109.5
C2 C1 H1 109.5
H8 C1 H1 109.5
C2 C1 H9 109.5
H8 C1 H9 109.5
H1 C1 H9 109.5
C13 C2 C1 110.80(18)
C13 C2 C3 110.97(17)
C1 C2 C3 108.11(18)
C13 C2 C19 108.76(17)
C1 C2 C19 108.65(18)
C3 C2 C19 109.51(18)
C4 C3 C2 112.82(17)
C4 C3 H14 109.0
C2 C3 H14 109.0
C4 C3 H13 109.0
C2 C3 H13 109.0
H14 C3 H13 107.8
C3 C4 C5 109.91(16)
C3 C4 H16 109.7
C5 C4 H16 109.7
C3 C4 H15 109.7
C5 C4 H15 109.7
H16 C4 H15 108.2
C14 C5 C6 112.11(16)
C14 C5 C4 111.79(16)
C6 C5 C4 108.86(16)
C14 C5 H17 108.0
C6 C5 H17 108.0
C4 C5 H17 108.0
O1 C6 C7 120.05(18)
O1 C6 C5 120.74(18)
C7 C6 C5 119.21(17)
C11 C7 C8 118.81(18)
C11 C7 C6 118.24(18)
C8 C7 C6 122.92(18)
C9 C8 C7 120.54(19)
C9 C8 H18 119.7
C7 C8 H18 119.7
C10 C9 C8 118.3(2)
C10 C9 H19 120.9
C8 C9 H19 120.9
F1 C10 C12 118.7(2)
F1 C10 C9 118.1(2)
C12 C10 C9 123.2(2)
C12 C11 C7 121.2(2)
C12 C11 H3 119.4
C7 C11 H3 119.4
C10 C12 C11 118.0(2)
C10 C12 H2 121.0
C11 C12 H2 121.0
C18 C13 C14 117.88(19)
C18 C13 C2 119.40(18)
C14 C13 C2 122.68(18)
C15 C14 C13 119.46(19)
C15 C14 C5 117.89(17)
C13 C14 C5 122.60(17)
C16 C15 C14 121.6(2)
C16 C15 H7 119.2
C14 C15 H7 119.2
C15 C16 C17 119.4(2)
C15 C16 H6 120.3
C17 C16 H6 120.3
C16 C17 C18 119.6(2)
C16 C17 H5 120.2
C18 C17 H5 120.2
C17 C18 C13 122.0(2)
C17 C18 H4 119.0
C13 C18 H4 119.0
C2 C19 H12 109.5
C2 C19 H10 109.5
H12 C19 H10 109.5
C2 C19 H11 109.5
H12 C19 H11 109.5
H10 C19 H11 109.5

loop_
_geom_bond_atom_site_label_1
_geom_bond_atom_site_label_2
_geom_bond_distance
F1 C10 1.357(2)
O1 C6 1.225(2)
C1 C2 1.534(3)
C1 H8 0.9800
C1 H1 0.9800
C1 H9 0.9800
C2 C13 1.528(3)
C2 C3 1.535(3)
C2 C19 1.539(3)
C3 C4 1.520(3)
C3 H14 0.9900
C3 H13 0.9900
C4 C5 1.543(3)
C4 H16 0.9900
C4 H15 0.9900
C5 C14 1.514(3)
C5 C6 1.524(3)
C5 H17 1.0000
C6 C7 1.492(3)
C7 C11 1.398(3)
C7 C8 1.401(3)
C8 C9 1.387(3)
C8 H18 0.9500
C9 C10 1.377(3)
C9 H19 0.9500
C10 C12 1.377(3)
C11 C12 1.380(3)
C11 H3 0.9500
C12 H2 0.9500
C13 C18 1.400(3)
C13 C14 1.402(3)
C14 C15 1.395(3)
C15 C16 1.380(3)
C15 H7 0.9500
C16 C17 1.382(3)
C16 H6 0.9500
C17 C18 1.383(3)
C17 H5 0.9500
C18 H4 0.9500
C19 H12 0.9800
C19 H10 0.9800
C19 H11 0.9800
